data_4029047
loop_
_publ_author_name
'Cronk, W. Cole'
'Mukhina, Olga A.'
'Kutateladze, Andrei G.'

_publ_section_title
;
 Intramolecular Photoassisted Cycloadditions of Azaxylylenes and
 Postphotochemical Capstone Modifications via Suzuki Coupling Provide
 Access to Complex Polyheterocyclic Biaryls.
;
_journal_issue 3
_journal_name_full 'The Journal of organic chemistry'
_journal_page_first 1235
_journal_paper_doi 10.1021/jo4026447
_journal_volume 79
_journal_year 2014
_chemical_formula_moiety 'C22 H20 N2 O3'
_chemical_formula_sum 'C22 H20 N2 O3'
_chemical_formula_weight 360.40
_chemical_name_systematic
;
11-Hydroxy-16-(pyridine-3-yl)-7-oxa-2-azapentacyclo
[9.7.1.0^2,6^.0^6,10^.0^15,19^]
nonadeca-1(19),8,15(16),17-tetraen-3-one
;
_space_group_IT_number 14
_symmetry_cell_setting monoclinic
_symmetry_space_group_name_Hall '-P 2yn'
_symmetry_space_group_name_H-M 'P 1 21/n 1'
_atom_sites_solution_hydrogens geom
_atom_sites_solution_primary direct
_atom_sites_solution_secondary difmap
_audit_creation_method SHELXL-97
_cell_angle_alpha 90.00
_cell_angle_beta 92.317(4)
_cell_angle_gamma 90.00
_cell_formula_units_Z 4
_cell_length_a 8.4988(6)
_cell_length_b 9.4755(7)
_cell_length_c 21.6980(15)
_cell_measurement_reflns_used 9809
_cell_measurement_temperature 296(2)
_cell_measurement_theta_max 26.51
_cell_measurement_theta_min 2.35
_cell_volume 1745.9(2)
_computing_cell_refinement 'Bruker SAINT'
_computing_data_collection 'Bruker APEX2'
_computing_data_reduction 'Bruker SAINT'
_computing_molecular_graphics 'Bruker SHELXTL'
_computing_publication_material 'Bruker SHELXTL'
_computing_structure_refinement 'SHELXL-97 (Sheldrick, 2008)'
_computing_structure_solution 'SHELXS-97 (Sheldrick, 2008)'
_diffrn_ambient_temperature 296(2)
_diffrn_detector_area_resol_mean 8.33
_diffrn_measured_fraction_theta_full 1.000
_diffrn_measured_fraction_theta_max 1.000
_diffrn_measurement_device_type 'Bruker D8 APEX II Diffractometer'
_diffrn_measurement_method '\f and \w scans'
_diffrn_radiation_monochromator graphite
_diffrn_radiation_source 'fine-focus sealed tube'
_diffrn_radiation_type MoK\a
_diffrn_radiation_wavelength 0.71073
_diffrn_reflns_av_R_equivalents 0.0748
_diffrn_reflns_av_sigmaI/netI 0.0167
_diffrn_reflns_limit_h_max 10
_diffrn_reflns_limit_h_min -10
_diffrn_reflns_limit_k_max 11
_diffrn_reflns_limit_k_min -11
_diffrn_reflns_limit_l_max 25
_diffrn_reflns_limit_l_min -25
_diffrn_reflns_number 84192
_diffrn_reflns_theta_full 25.04
_diffrn_reflns_theta_max 25.04
_diffrn_reflns_theta_min 1.88
_exptl_absorpt_coefficient_mu 0.092
_exptl_absorpt_correction_T_max 0.9908
_exptl_absorpt_correction_T_min 0.9818
_exptl_absorpt_correction_type multi-scan
_exptl_crystal_colour colourless
_exptl_crystal_density_diffrn 1.375
_exptl_crystal_density_method 'not measured'
_exptl_crystal_description Rectangular
_exptl_crystal_F_000 764
_exptl_crystal_size_max 0.20
_exptl_crystal_size_mid 0.14
_exptl_crystal_size_min 0.10
_refine_diff_density_max 0.253
_refine_diff_density_min -0.271
_refine_diff_density_rms 0.059
_refine_ls_extinction_method none
_refine_ls_goodness_of_fit_ref 0.907
_refine_ls_matrix_type full
_refine_ls_number_parameters 245
_refine_ls_number_reflns 3082
_refine_ls_number_restraints 0
_refine_ls_restrained_S_all 0.907
_refine_ls_R_factor_all 0.0760
_refine_ls_R_factor_gt 0.0646
_refine_ls_shift/su_max 0.000
_refine_ls_shift/su_mean 0.000
_refine_ls_structure_factor_coef Fsqd
_refine_ls_weighting_details 'calc w=1/[\s^2^(Fo^2^)+(0.1322P)^2^+2.6026P] where P=(Fo^2^+2Fc^2^)/3'
_refine_ls_weighting_scheme calc
_refine_ls_wR_factor_gt 0.2012
_refine_ls_wR_factor_ref 0.2172
_reflns_number_gt 2573
_reflns_number_total 3082
_reflns_threshold_expression >2sigma(I)
_cod_data_source_file jo4026447_si_002.cif
_cod_data_source_block wcc33291_4p2_0m
_cod_depositor_comments
;
The following automatic conversions were performed:

'_symmetry_cell_setting' value 'Monoclinic' changed to 'monoclinic'
according to
/usr/data/users/saulius/automatic-downloads/current/ACS/lib/dictionaries/cif_core.dic
dictionary named 'cif_core.dic' version 2.4.2 from 2011-04-26.

Automatic conversion script
Id: cif_fix_values 2281 2013-09-26 08:29:07Z andrius 
;
_cod_original_sg_symbol_H-M 'P2(1)/n  '
_cod_database_code 4029047

loop_
_symmetry_equiv_pos_as_xyz
'x, y, z'
'-x+1/2, y+1/2, -z+1/2'
'-x, -y, -z'
'x-1/2, -y-1/2, z-1/2'

loop_
_atom_site_label
_atom_site_type_symbol
_atom_site_fract_x
_atom_site_fract_y
_atom_site_fract_z
_atom_site_U_iso_or_equiv
_atom_site_adp_type
_atom_site_occupancy
_atom_site_symmetry_multiplicity
_atom_site_calc_flag
_atom_site_refinement_flags
O1 O 0.3715(3) 0.6336(2) 0.21660(11) 0.0634(7) Uani 1 1 d .
O2 O -0.0545(3) 0.3633(2) 0.22968(9) 0.0509(6) Uani 1 1 d .
H2 H 0.0033 0.3000 0.2429 0.076 Uiso 1 1 calc R
O3 O -0.0208(3) 0.6994(2) 0.09703(11) 0.0659(7) Uani 1 1 d .
N1 N 0.1437(3) 0.5660(2) 0.16383(11) 0.0442(6) Uani 1 1 d .
C200 C 0.2985(4) -0.0367(3) 0.02610(15) 0.0575(9) Uani 1 1 d .
H2A H 0.2283 0.0111 -0.0004 0.069 Uiso 1 1 calc R
C1 C 0.1254(5) 0.7634(4) 0.22625(17) 0.0708(11) Uani 1 1 d .
H1A H 0.1389 0.7732 0.2706 0.085 Uiso 1 1 calc R
H1B H 0.1469 0.8535 0.2071 0.085 Uiso 1 1 calc R
C2 C 0.2320(4) 0.6499(3) 0.20271(14) 0.0519(8) Uani 1 1 d .
C3 C 0.1940(3) 0.4357(3) 0.13834(12) 0.0375(6) Uani 1 1 d .
C4 C 0.3441(3) 0.4179(3) 0.11835(13) 0.0430(7) Uani 1 1 d .
H4 H 0.4139 0.4934 0.1179 0.052 Uiso 1 1 calc R
C5 C 0.3896(3) 0.2851(3) 0.09886(13) 0.0419(7) Uani 1 1 d .
H5 H 0.4918 0.2716 0.0862 0.050 Uiso 1 1 calc R
C6 C 0.2857(3) 0.1720(3) 0.09784(12) 0.0384(6) Uani 1 1 d .
C7 C 0.3443(3) 0.0289(3) 0.08078(13) 0.0410(6) Uani 1 1 d .
C8 C 0.4515(4) -0.0419(3) 0.11884(15) 0.0512(8) Uani 1 1 d .
H8 H 0.4875 -0.0018 0.1559 0.061 Uiso 1 1 calc R
C9 C 0.5052(4) -0.1739(4) 0.10124(16) 0.0601(9) Uani 1 1 d .
H9 H 0.5774 -0.2234 0.1263 0.072 Uiso 1 1 calc R
C10 C 0.4501(5) -0.2291(4) 0.04669(16) 0.0625(9) Uani 1 1 d .
H10 H 0.4861 -0.3178 0.0355 0.075 Uiso 1 1 calc R
N132 N 0.3478(4) -0.1641(3) 0.00846(14) 0.0666(8) Uani 1 1 d .
C12 C 0.1299(3) 0.1914(3) 0.11569(12) 0.0374(6) Uani 1 1 d .
C13 C 0.0140(4) 0.0714(3) 0.11292(16) 0.0510(8) Uani 1 1 d .
H13A H 0.0691 -0.0157 0.1232 0.061 Uiso 1 1 calc R
H13B H -0.0292 0.0627 0.0710 0.061 Uiso 1 1 calc R
C14 C -0.1205(4) 0.0902(3) 0.15631(17) 0.0552(8) Uani 1 1 d .
H14A H -0.1999 0.0183 0.1481 0.066 Uiso 1 1 calc R
H14B H -0.0815 0.0801 0.1987 0.066 Uiso 1 1 calc R
C15 C -0.1921(3) 0.2348(3) 0.14684(15) 0.0502(8) Uani 1 1 d .
H15A H -0.2830 0.2441 0.1722 0.060 Uiso 1 1 calc R
H15B H -0.2277 0.2452 0.1040 0.060 Uiso 1 1 calc R
C16 C -0.0739(3) 0.3514(3) 0.16357(13) 0.0419(7) Uani 1 1 d .
C17 C 0.0853(3) 0.3247(3) 0.13683(12) 0.0355(6) Uani 1 1 d .
C18 C -0.1385(4) 0.4961(3) 0.14211(14) 0.0487(7) Uani 1 1 d .
H18 H -0.2334 0.5174 0.1645 0.058 Uiso 1 1 calc R
C19 C -0.1761(4) 0.5095(4) 0.07405(16) 0.0603(9) Uani 1 1 d .
H19 H -0.2372 0.4469 0.0503 0.072 Uiso 1 1 calc R
C20 C -0.1085(5) 0.6238(4) 0.05371(16) 0.0641(10) Uani 1 1 d .
H20 H -0.1192 0.6521 0.0127 0.077 Uiso 1 1 calc R
C21 C -0.0183(4) 0.6157(3) 0.15350(14) 0.0492(8) Uani 1 1 d .
C22 C -0.0374(5) 0.7133(4) 0.20851(17) 0.0679(10) Uani 1 1 d .
H22A H -0.1051 0.7924 0.1973 0.082 Uiso 1 1 calc R
H22B H -0.0828 0.6629 0.2424 0.082 Uiso 1 1 calc R

loop_
_atom_site_aniso_label
_atom_site_aniso_U_11
_atom_site_aniso_U_22
_atom_site_aniso_U_33
_atom_site_aniso_U_23
_atom_site_aniso_U_13
_atom_site_aniso_U_12
O1 0.0767(17) 0.0473(13) 0.0651(15) -0.0117(11) -0.0129(12) -0.0042(12)
O2 0.0579(13) 0.0512(13) 0.0438(11) 0.0025(9) 0.0037(9) 0.0118(10)
O3 0.0959(19) 0.0415(13) 0.0593(14) 0.0105(10) -0.0088(12) 0.0087(12)
N1 0.0572(15) 0.0297(12) 0.0456(13) -0.0036(10) -0.0001(11) 0.0017(10)
C200 0.073(2) 0.0454(18) 0.0529(18) -0.0100(14) -0.0079(15) 0.0110(16)
C1 0.111(3) 0.0427(19) 0.058(2) -0.0159(15) -0.0089(19) 0.0171(19)
C2 0.078(2) 0.0315(15) 0.0451(16) -0.0011(12) -0.0045(15) -0.0006(14)
C3 0.0459(15) 0.0283(14) 0.0382(13) -0.0003(10) 0.0010(11) 0.0021(11)
C4 0.0490(17) 0.0336(14) 0.0464(15) -0.0006(12) 0.0011(12) -0.0064(12)
C5 0.0357(14) 0.0425(16) 0.0476(15) -0.0025(12) 0.0031(11) 0.0016(12)
C6 0.0407(14) 0.0340(14) 0.0403(14) -0.0034(11) -0.0005(11) 0.0025(11)
C7 0.0403(15) 0.0354(15) 0.0473(15) -0.0042(12) 0.0045(11) 0.0023(11)
C8 0.0568(19) 0.0430(17) 0.0535(17) -0.0046(14) -0.0017(14) 0.0089(14)
C9 0.076(2) 0.0420(18) 0.063(2) 0.0029(15) 0.0052(17) 0.0166(16)
C10 0.087(3) 0.0354(17) 0.067(2) -0.0046(15) 0.0216(18) 0.0092(16)
N132 0.092(2) 0.0458(16) 0.0623(18) -0.0188(14) 0.0025(15) 0.0076(15)
C12 0.0422(15) 0.0293(14) 0.0404(14) -0.0024(11) -0.0028(11) -0.0005(11)
C13 0.0452(17) 0.0343(15) 0.073(2) -0.0067(14) -0.0019(14) -0.0031(13)
C14 0.0419(17) 0.0467(18) 0.077(2) 0.0031(16) 0.0002(15) -0.0092(14)
C15 0.0363(15) 0.0542(19) 0.0602(18) 0.0029(15) 0.0030(13) -0.0010(13)
C16 0.0411(15) 0.0406(16) 0.0440(15) 0.0010(12) 0.0019(11) 0.0043(12)
C17 0.0361(14) 0.0311(14) 0.0391(14) 0.0009(10) -0.0017(10) 0.0020(10)
C18 0.0469(17) 0.0466(17) 0.0527(17) 0.0006(13) 0.0018(13) 0.0172(13)
C19 0.066(2) 0.054(2) 0.0595(19) 0.0047(16) -0.0135(16) 0.0119(17)
C20 0.083(3) 0.057(2) 0.0507(18) 0.0041(16) -0.0103(17) 0.0189(19)
C21 0.0619(19) 0.0377(16) 0.0480(16) 0.0009(12) 0.0011(13) 0.0155(14)
C22 0.093(3) 0.049(2) 0.061(2) -0.0130(16) 0.0009(19) 0.0230(19)

loop_
_atom_type_symbol
_atom_type_description
_atom_type_scat_dispersion_real
_atom_type_scat_dispersion_imag
_atom_type_scat_source
C C 0.0033 0.0016 'International Tables Vol C Tables 4.2.6.8 and 6.1.1.4'
H H 0.0000 0.0000 'International Tables Vol C Tables 4.2.6.8 and 6.1.1.4'
N N 0.0061 0.0033 'International Tables Vol C Tables 4.2.6.8 and 6.1.1.4'
O O 0.0106 0.0060 'International Tables Vol C Tables 4.2.6.8 and 6.1.1.4'

loop_
_geom_angle_atom_site_label_1
_geom_angle_atom_site_label_2
_geom_angle_atom_site_label_3
_geom_angle
C16 O2 H2 109.5
C20 O3 C21 106.3(3)
C2 N1 C3 125.4(3)
C2 N1 C21 113.5(2)
C3 N1 C21 120.9(2)
N132 C200 C7 124.8(3)
N132 C200 H2A 117.6
C7 C200 H2A 117.6
C22 C1 C2 104.4(3)
C22 C1 H1A 110.9
C2 C1 H1A 110.9
C22 C1 H1B 110.9
C2 C1 H1B 110.9
H1A C1 H1B 108.9
O1 C2 N1 125.7(3)
O1 C2 C1 126.7(3)
N1 C2 C1 107.6(3)
C4 C3 C17 121.3(2)
C4 C3 N1 121.7(2)
C17 C3 N1 116.9(2)
C3 C4 C5 118.8(3)
C3 C4 H4 120.6
C5 C4 H4 120.6
C4 C5 C6 121.3(3)
C4 C5 H5 119.4
C6 C5 H5 119.4
C5 C6 C12 120.1(2)
C5 C6 C7 119.0(2)
C12 C6 C7 120.8(2)
C8 C7 C200 116.8(3)
C8 C7 C6 120.8(3)
C200 C7 C6 122.4(3)
C7 C8 C9 119.3(3)
C7 C8 H8 120.3
C9 C8 H8 120.3
C10 C9 C8 118.7(3)
C10 C9 H9 120.7
C8 C9 H9 120.7
N132 C10 C9 124.0(3)
N132 C10 H10 118.0
C9 C10 H10 118.0
C10 N132 C200 116.4(3)
C17 C12 C6 118.5(2)
C17 C12 C13 120.6(2)
C6 C12 C13 120.9(2)
C12 C13 C14 113.2(3)
C12 C13 H13A 108.9
C14 C13 H13A 108.9
C12 C13 H13B 108.9
C14 C13 H13B 108.9
H13A C13 H13B 107.7
C15 C14 C13 109.3(3)
C15 C14 H14A 109.8
C13 C14 H14A 109.8
C15 C14 H14B 109.8
C13 C14 H14B 109.8
H14A C14 H14B 108.3
C14 C15 C16 111.5(2)
C14 C15 H15A 109.3
C16 C15 H15A 109.3
C14 C15 H15B 109.3
C16 C15 H15B 109.3
H15A C15 H15B 108.0
O2 C16 C17 109.0(2)
O2 C16 C15 109.9(2)
C17 C16 C15 112.2(2)
O2 C16 C18 104.8(2)
C17 C16 C18 110.2(2)
C15 C16 C18 110.4(2)
C3 C17 C12 119.9(2)
C3 C17 C16 117.7(2)
C12 C17 C16 122.2(2)
C19 C18 C16 115.5(3)
C19 C18 C21 102.1(3)
C16 C18 C21 112.4(2)
C19 C18 H18 108.9
C16 C18 H18 108.9
C21 C18 H18 108.9
C20 C19 C18 108.7(3)
C20 C19 H19 125.6
C18 C19 H19 125.6
C19 C20 O3 115.6(3)
C19 C20 H20 122.2
O3 C20 H20 122.2
O3 C21 N1 106.6(2)
O3 C21 C22 109.3(3)
N1 C21 C22 101.8(3)
O3 C21 C18 106.2(2)
N1 C21 C18 113.7(2)
C22 C21 C18 118.8(3)
C1 C22 C21 105.5(3)
C1 C22 H22A 110.6
C21 C22 H22A 110.6
C1 C22 H22B 110.6
C21 C22 H22B 110.6
H22A C22 H22B 108.8

loop_
_geom_bond_atom_site_label_1
_geom_bond_atom_site_label_2
_geom_bond_distance
O1 C2 1.222(4)
O2 C16 1.442(3)
O2 H2 0.8200
O3 C20 1.377(4)
O3 C21 1.459(4)
N1 C2 1.362(4)
N1 C3 1.425(3)
N1 C21 1.464(4)
C200 N132 1.338(4)
C200 C7 1.382(4)
C200 H2A 0.9300
C1 C22 1.498(6)
C1 C2 1.508(5)
C1 H1A 0.9700
C1 H1B 0.9700
C3 C4 1.374(4)
C3 C17 1.400(4)
C4 C5 1.387(4)
C4 H4 0.9300
C5 C6 1.388(4)
C5 H5 0.9300
C6 C12 1.406(4)
C6 C7 1.496(4)
C7 C8 1.379(4)
C8 C9 1.390(4)
C8 H8 0.9300
C9 C10 1.360(5)
C9 H9 0.9300
C10 N132 1.329(5)
C10 H10 0.9300
C12 C17 1.402(4)
C12 C13 1.504(4)
C13 C14 1.521(5)
C13 H13A 0.9700
C13 H13B 0.9700
C14 C15 1.510(5)
C14 H14A 0.9700
C14 H14B 0.9700
C15 C16 1.527(4)
C15 H15A 0.9700
C15 H15B 0.9700
C16 C17 1.515(4)
C16 C18 1.542(4)
C18 C19 1.504(4)
C18 C21 1.539(5)
C18 H18 0.9800
C19 C20 1.311(5)
C19 H19 0.9300
C20 H20 0.9300
C21 C22 1.524(4)
C22 H22A 0.9700
C22 H22B 0.9700
